data_7155228
loop_
_publ_author_name
'Zhao, Ning'
'Xuan, Sunting'
'Byrd, Brandon'
'Fronczek, Frank R.'
'Smith, Kevin M.'
'Vicente, M Gra\,ca H'

_publ_section_title
;
 Synthesis and regioselective functionalization of perhalogenated BODIPYs.
;
_journal_issue 26
_journal_name_full 'Organic &amp; biomolecular chemistry'
_journal_page_first 6184
_journal_page_last 6188
_journal_paper_doi 10.1039/c6ob00935b
_journal_volume 14
_journal_year 2016
_chemical_formula_moiety 'C9 B Br4 Cl3 F2 N2'
_chemical_formula_sum 'C9 B Br4 Cl3 F2 N2'
_chemical_formula_weight 610.91
_chemical_name_systematic
;
 ?
;
_space_group_IT_number 14
_symmetry_cell_setting monoclinic
_symmetry_space_group_name_Hall '-P 2yn'
_symmetry_space_group_name_H-M 'P 1 21/n 1'
_atom_sites_solution_primary direct
_atom_sites_solution_secondary difmap
_audit_creation_method SHELXL-97
_audit_update_record
;
2016-02-12 deposited with the CCDC.
2016-05-23 downloaded from the CCDC.
;
_cell_angle_alpha 90
_cell_angle_beta 99.009(5)
_cell_angle_gamma 90
_cell_formula_units_Z 4
_cell_length_a 8.3531(5)
_cell_length_b 8.5259(5)
_cell_length_c 20.7030(15)
_cell_measurement_reflns_used 9872
_cell_measurement_temperature 90.0(5)
_cell_measurement_theta_max 39.59
_cell_measurement_theta_min 2.51
_cell_volume 1456.23(16)
_computing_cell_refinement 'Bruker SAINT'
_computing_data_collection 'Bruker APEX2'
_computing_data_reduction 'Bruker SAINT'
_computing_molecular_graphics 'ORTEP-3 for Windows (Farrugia, 2012)'
_computing_publication_material 'SHELXL-97 (Sheldrick, 2008)'
_computing_structure_refinement 'SHELXL-97 (Sheldrick, 2008)'
_computing_structure_solution 'SHELXS-97 (Sheldrick, 2008)'
_diffrn_ambient_temperature 90.0(5)
_diffrn_measured_fraction_theta_full 1.000
_diffrn_measured_fraction_theta_max 0.999
_diffrn_measurement_device_type 'Bruker Kappa APEX-II DUO'
_diffrn_measurement_method '\f and \w scans'
_diffrn_radiation_monochromator 'TRIUMPH curved graphite'
_diffrn_radiation_source 'fine-focus sealed tube'
_diffrn_radiation_type MoK\a
_diffrn_radiation_wavelength 0.71073
_diffrn_reflns_av_R_equivalents 0.0357
_diffrn_reflns_av_sigmaI/netI 0.0350
_diffrn_reflns_limit_h_max 15
_diffrn_reflns_limit_h_min -15
_diffrn_reflns_limit_k_max 15
_diffrn_reflns_limit_k_min -13
_diffrn_reflns_limit_l_max 37
_diffrn_reflns_limit_l_min -37
_diffrn_reflns_number 39613
_diffrn_reflns_theta_full 25.00
_diffrn_reflns_theta_max 40.03
_diffrn_reflns_theta_min 1.99
_exptl_absorpt_coefficient_mu 11.615
_exptl_absorpt_correction_T_max 0.3362
_exptl_absorpt_correction_T_min 0.1884
_exptl_absorpt_correction_type multi-scan
_exptl_absorpt_process_details 'SADABS (Sheldrick, 2004)'
_exptl_crystal_colour red
_exptl_crystal_density_diffrn 2.786
_exptl_crystal_density_method 'not measured'
_exptl_crystal_description prism
_exptl_crystal_F_000 1128
_exptl_crystal_recrystallization_method 'Re-crystallisation from solvent: dichloromethane'
_exptl_crystal_size_max 0.24
_exptl_crystal_size_mid 0.19
_exptl_crystal_size_min 0.12
_refine_diff_density_max 1.036
_refine_diff_density_min -1.091
_refine_diff_density_rms 0.153
_refine_ls_extinction_method none
_refine_ls_goodness_of_fit_ref 1.030
_refine_ls_matrix_type full
_refine_ls_number_parameters 190
_refine_ls_number_reflns 9029
_refine_ls_number_restraints 0
_refine_ls_restrained_S_all 1.030
_refine_ls_R_factor_all 0.0483
_refine_ls_R_factor_gt 0.0297
_refine_ls_shift/su_max 0.003
_refine_ls_shift/su_mean 0.000
_refine_ls_structure_factor_coef Fsqd
_refine_ls_weighting_details 'calc w=1/[\s^2^(Fo^2^)+(0.0172P)^2^+1.3007P] where P=(Fo^2^+2Fc^2^)/3'
_refine_ls_weighting_scheme calc
_refine_ls_wR_factor_gt 0.0512
_refine_ls_wR_factor_ref 0.0548
_reflns_number_gt 7111
_reflns_number_total 9029
_reflns_threshold_expression I>2\s(I)
_cod_data_source_file c6ob00935b2.cif
_cod_data_source_block 2b
_cod_depositor_comments
;
The following automatic conversions were performed:

'_symmetry_cell_setting' value 'Monoclinic' changed to 'monoclinic'
according to
/usr/data/users/saulius/crontab/automatic-downloads/current/RSC/lib/dictionaries/cif_core.dic
dictionary named 'cif_core.dic' version 2.4.2 from 2011-04-26.

Automatic conversion script
Id: cif_fix_values 4268 2015-11-12 08:31:59Z antanas 
;
_cod_original_sg_symbol_Hall '-P 2yn '
_cod_original_sg_symbol_H-M 'P 21/n  '
_cod_database_code 7155228

loop_
_symmetry_equiv_pos_as_xyz
'x, y, z'
'-x+1/2, y+1/2, -z+1/2'
'-x, -y, -z'
'x-1/2, -y-1/2, z-1/2'

loop_
_atom_site_label
_atom_site_type_symbol
_atom_site_fract_x
_atom_site_fract_y
_atom_site_fract_z
_atom_site_U_iso_or_equiv
_atom_site_adp_type
_atom_site_occupancy
_atom_site_symmetry_multiplicity
_atom_site_calc_flag
Br1 Br 0.167176(19) 0.68167(2) 0.576305(8) 0.01513(3) Uani 1 1 d
Br2 Br 0.786294(18) 0.943377(18) 0.549595(8) 0.01363(3) Uani 1 1 d
Br3 Br 0.716071(18) 0.60296(2) 0.263455(8) 0.01480(3) Uani 1 1 d
Br4 Br 0.100706(18) 0.36957(2) 0.307303(8) 0.01422(3) Uani 1 1 d
Cl1 Cl 0.50171(5) 0.90151(5) 0.649795(19) 0.01556(7) Uani 1 1 d
Cl2 Cl 0.77511(4) 0.77920(5) 0.40592(2) 0.01584(7) Uani 1 1 d
Cl3 Cl 0.39536(5) 0.36457(5) 0.207931(18) 0.01445(6) Uani 1 1 d
F1 F 0.12558(11) 0.69055(11) 0.41037(5) 0.01188(16) Uani 1 1 d
F2 F 0.20942(11) 0.45813(11) 0.45761(5) 0.01250(17) Uani 1 1 d
N1 N 0.38008(14) 0.68502(15) 0.48362(6) 0.0093(2) Uani 1 1 d
N2 N 0.35135(14) 0.55978(15) 0.37409(6) 0.0094(2) Uani 1 1 d
C1 C 0.35387(17) 0.72955(18) 0.54318(7) 0.0107(2) Uani 1 1 d
C2 C 0.48390(18) 0.82049(18) 0.57380(7) 0.0113(2) Uani 1 1 d
C3 C 0.59426(17) 0.83245(18) 0.53051(7) 0.0107(2) Uani 1 1 d
C4 C 0.52925(17) 0.74709(17) 0.47344(7) 0.0096(2) Uani 1 1 d
C5 C 0.58887(16) 0.71278(17) 0.41567(7) 0.0098(2) Uani 1 1 d
C6 C 0.50325(17) 0.61998(17) 0.36617(7) 0.0093(2) Uani 1 1 d
C7 C 0.54004(17) 0.56298(18) 0.30572(7) 0.0102(2) Uani 1 1 d
C8 C 0.41272(18) 0.46765(18) 0.27874(7) 0.0107(2) Uani 1 1 d
C9 C 0.29878(17) 0.47049(18) 0.32150(7) 0.0101(2) Uani 1 1 d
B1 B 0.25675(19) 0.5957(2) 0.43183(8) 0.0094(3) Uani 1 1 d

loop_
_atom_site_aniso_label
_atom_site_aniso_U_11
_atom_site_aniso_U_22
_atom_site_aniso_U_33
_atom_site_aniso_U_23
_atom_site_aniso_U_13
_atom_site_aniso_U_12
Br1 0.01407(6) 0.01991(8) 0.01284(7) 0.00078(6) 0.00652(5) 0.00058(5)
Br2 0.01225(6) 0.01219(6) 0.01502(7) -0.00145(5) -0.00231(5) -0.00167(5)
Br3 0.01169(6) 0.02024(7) 0.01394(7) 0.00077(6) 0.00662(5) 0.00117(5)
Br4 0.01164(6) 0.01781(7) 0.01296(7) -0.00262(6) 0.00116(5) -0.00422(5)
Cl1 0.01970(16) 0.01724(17) 0.00931(15) -0.00280(13) 0.00096(12) 0.00229(13)
Cl2 0.00925(13) 0.02144(18) 0.01768(17) -0.00388(14) 0.00468(12) -0.00461(12)
Cl3 0.01735(15) 0.01740(16) 0.00850(14) -0.00287(12) 0.00171(12) 0.00164(13)
F1 0.0088(3) 0.0146(4) 0.0122(4) 0.0014(3) 0.0015(3) 0.0031(3)
F2 0.0147(4) 0.0109(4) 0.0124(4) 0.0023(3) 0.0038(3) -0.0021(3)
N1 0.0086(4) 0.0113(5) 0.0082(5) 0.0000(4) 0.0019(4) 0.0003(4)
N2 0.0078(4) 0.0112(5) 0.0091(5) -0.0009(4) 0.0012(4) 0.0000(4)
C1 0.0112(5) 0.0115(6) 0.0096(6) 0.0014(5) 0.0024(4) 0.0021(5)
C2 0.0135(6) 0.0112(6) 0.0088(6) -0.0004(5) 0.0002(5) 0.0020(5)
C3 0.0107(5) 0.0100(6) 0.0108(6) -0.0007(5) -0.0002(4) 0.0015(4)
C4 0.0083(5) 0.0098(6) 0.0105(6) 0.0003(5) 0.0006(4) 0.0001(4)
C5 0.0074(5) 0.0103(6) 0.0116(6) 0.0013(5) 0.0014(4) 0.0005(4)
C6 0.0084(5) 0.0103(6) 0.0093(6) 0.0010(5) 0.0022(4) 0.0006(4)
C7 0.0095(5) 0.0122(6) 0.0096(6) 0.0011(5) 0.0035(4) 0.0016(4)
C8 0.0121(6) 0.0122(6) 0.0078(6) -0.0007(5) 0.0013(4) 0.0015(5)
C9 0.0090(5) 0.0121(6) 0.0090(6) 0.0001(5) 0.0006(4) -0.0002(4)
B1 0.0086(6) 0.0109(6) 0.0089(6) 0.0012(5) 0.0015(5) 0.0005(5)

loop_
_atom_type_symbol
_atom_type_description
_atom_type_scat_dispersion_real
_atom_type_scat_dispersion_imag
_atom_type_scat_source
C C 0.0033 0.0016 'International Tables Vol C Tables 4.2.6.8 and 6.1.1.4'
B B 0.0013 0.0007 'International Tables Vol C Tables 4.2.6.8 and 6.1.1.4'
F F 0.0171 0.0103 'International Tables Vol C Tables 4.2.6.8 and 6.1.1.4'
Cl Cl 0.1484 0.1585 'International Tables Vol C Tables 4.2.6.8 and 6.1.1.4'
Br Br -0.2901 2.4595 'International Tables Vol C Tables 4.2.6.8 and 6.1.1.4'
N N 0.0061 0.0033 'International Tables Vol C Tables 4.2.6.8 and 6.1.1.4'

loop_
_geom_angle_atom_site_label_1
_geom_angle_atom_site_label_2
_geom_angle_atom_site_label_3
_geom_angle
C1 N1 C4 107.99(12)
C1 N1 B1 125.71(12)
C4 N1 B1 125.97(12)
C9 N2 C6 107.41(12)
C9 N2 B1 126.17(12)
C6 N2 B1 126.36(12)
N1 C1 C2 110.24(13)
N1 C1 Br1 123.27(11)
C2 C1 Br1 126.45(12)
C3 C2 C1 107.13(13)
C3 C2 Cl1 126.63(12)
C1 C2 Cl1 126.24(12)
C2 C3 C4 107.07(13)
C2 C3 Br2 122.77(12)
C4 C3 Br2 130.16(11)
C5 C4 N1 119.67(13)
C5 C4 C3 132.70(13)
N1 C4 C3 107.56(12)
C4 C5 C6 122.39(13)
C4 C5 Cl2 119.24(11)
C6 C5 Cl2 118.33(11)
C5 C6 N2 119.30(13)
C5 C6 C7 133.04(13)
N2 C6 C7 107.61(12)
C8 C7 C6 107.32(13)
C8 C7 Br3 122.18(11)
C6 C7 Br3 130.47(11)
C7 C8 C9 106.89(13)
C7 C8 Cl3 127.52(12)
C9 C8 Cl3 125.58(12)
N2 C9 C8 110.74(13)
N2 C9 Br4 124.28(11)
C8 C9 Br4 124.96(12)
F2 B1 F1 111.35(12)
F2 B1 N2 109.92(13)
F1 B1 N2 109.88(12)
F2 B1 N1 110.40(12)
F1 B1 N1 109.92(13)
N2 B1 N1 105.20(11)

loop_
_geom_bond_atom_site_label_1
_geom_bond_atom_site_label_2
_geom_bond_distance
Br1 C1 1.8450(15)
Br2 C3 1.8507(15)
Br3 C7 1.8566(14)
Br4 C9 1.8471(14)
Cl1 C2 1.7033(15)
Cl2 C5 1.6970(14)
Cl3 C8 1.6959(15)
F1 B1 1.3781(18)
F2 B1 1.3723(19)
N1 C1 1.3404(19)
N1 C4 1.3997(18)
N1 B1 1.563(2)
N2 C9 1.3448(19)
N2 C6 1.4019(18)
N2 B1 1.563(2)
C1 C2 1.403(2)
C2 C3 1.386(2)
C3 C4 1.421(2)
C4 C5 1.397(2)
C5 C6 1.399(2)
C6 C7 1.420(2)
C7 C8 1.385(2)
C8 C9 1.398(2)

loop_
_geom_torsion_atom_site_label_1
_geom_torsion_atom_site_label_2
_geom_torsion_atom_site_label_3
_geom_torsion_atom_site_label_4
_geom_torsion
C4 N1 C1 C2 -0.33(17)
B1 N1 C1 C2 -174.03(13)
C4 N1 C1 Br1 177.33(11)
B1 N1 C1 Br1 3.6(2)
N1 C1 C2 C3 0.32(17)
Br1 C1 C2 C3 -177.24(11)
N1 C1 C2 Cl1 -179.97(11)
Br1 C1 C2 Cl1 2.5(2)
C1 C2 C3 C4 -0.18(17)
Cl1 C2 C3 C4 -179.89(12)
C1 C2 C3 Br2 179.68(11)
Cl1 C2 C3 Br2 0.0(2)
C1 N1 C4 C5 177.48(14)
B1 N1 C4 C5 -8.8(2)
C1 N1 C4 C3 0.21(16)
B1 N1 C4 C3 173.90(13)
C2 C3 C4 C5 -176.79(16)
Br2 C3 C4 C5 3.4(3)
C2 C3 C4 N1 -0.01(17)
Br2 C3 C4 N1 -179.86(11)
N1 C4 C5 C6 1.2(2)
C3 C4 C5 C6 177.71(16)
N1 C4 C5 Cl2 -176.19(11)
C3 C4 C5 Cl2 0.3(2)
C4 C5 C6 N2 0.6(2)
Cl2 C5 C6 N2 178.03(11)
C4 C5 C6 C7 -176.45(16)
Cl2 C5 C6 C7 1.0(2)
C9 N2 C6 C5 -177.48(13)
B1 N2 C6 C5 5.0(2)
C9 N2 C6 C7 0.24(16)
B1 N2 C6 C7 -177.25(13)
C5 C6 C7 C8 176.16(16)
N2 C6 C7 C8 -1.12(17)
C5 C6 C7 Br3 -5.7(3)
N2 C6 C7 Br3 177.05(11)
C6 C7 C8 C9 1.53(17)
Br3 C7 C8 C9 -176.82(11)
C6 C7 C8 Cl3 -178.01(12)
Br3 C7 C8 Cl3 3.6(2)
C6 N2 C9 C8 0.73(17)
B1 N2 C9 C8 178.23(13)
C6 N2 C9 Br4 -177.98(11)
B1 N2 C9 Br4 -0.5(2)
C7 C8 C9 N2 -1.44(18)
Cl3 C8 C9 N2 178.11(11)
C7 C8 C9 Br4 177.26(11)
Cl3 C8 C9 Br4 -3.2(2)
C9 N2 B1 F2 53.86(19)
C6 N2 B1 F2 -129.11(15)
C9 N2 B1 F1 -69.00(19)
C6 N2 B1 F1 108.03(16)
C9 N2 B1 N1 172.73(13)
C6 N2 B1 N1 -10.25(19)
C1 N1 B1 F2 -56.73(19)
C4 N1 B1 F2 130.67(14)
C1 N1 B1 F1 66.49(18)
C4 N1 B1 F1 -106.11(16)
C1 N1 B1 N2 -175.26(13)
C4 N1 B1 N2 12.14(19)
